data_7004507
loop_
_publ_author_name
'Wang, Yan'
'Song, You'
'Pan, Zhao-Rui'
'Shen, Ying-Zhong'
'Hu, Zheng'
'Guo, Zi-Jian'
'Zheng, He-Gen'

_publ_section_title
;
 Unprecedented NaI--CuII--LnIII heterometallic coordination polymers
 based on 3,5-pyrazoledicarboxylate with both infinite cationic and
 anionic chains
;
_journal_issue 41
_journal_name_full 'Dalton Transactions'
_journal_page_first 5588
_journal_page_last 5592
_journal_paper_doi 10.1039/b808180h
_journal_year 2008
_chemical_formula_moiety '2(C10 H12 Cu N4 Nd O13), 2(H8 Na O4), 3(H2 O)'
_chemical_formula_sum 'C20 H46 Cu2 N8 Na2 Nd2 O37'
_chemical_formula_weight 1452.19
_chemical_name_systematic
;
?
;
_space_group_IT_number 15
_symmetry_cell_setting monoclinic
_symmetry_space_group_name_Hall '-C 2yc'
_symmetry_space_group_name_H-M 'C 1 2/c 1'
_atom_sites_solution_hydrogens geom
_atom_sites_solution_primary direct
_atom_sites_solution_secondary difmap
_audit_creation_method SHELXL-97
_audit_update_record
;
2008-06-30 # Formatted by publCIF
;
_cell_angle_alpha 90.00
_cell_angle_beta 92.42(10)
_cell_angle_gamma 90.00
_cell_formula_units_Z 4
_cell_length_a 24.542(10)
_cell_length_b 13.429(10)
_cell_length_c 13.701(10)
_cell_measurement_temperature 293(2)
_cell_volume 4511(5)
_computing_cell_refinement 'SAINT (Bruker, 2000)'
_computing_data_collection 'SMART (Bruker, 2000)'
_computing_data_reduction 'SAINT (Bruker, 2000)'
_computing_molecular_graphics SHELXTL
_computing_publication_material SHELXTL
_computing_structure_refinement 'SHELXL-97 (Sheldrick, 2008)'
_computing_structure_solution 'SHELXS-97 (Sheldrick, 2008)'
_diffrn_ambient_temperature 293(2)
_diffrn_measured_fraction_theta_full 0.994
_diffrn_measured_fraction_theta_max 0.994
_diffrn_measurement_device_type 'Bruker SMART APEX CCD area-detector'
_diffrn_measurement_method 'phi and omega scans'
_diffrn_radiation_monochromator graphite
_diffrn_radiation_source 'fine-focus sealed tube'
_diffrn_radiation_type MoK\a
_diffrn_radiation_wavelength 0.71073
_diffrn_reflns_av_R_equivalents 0.0518
_diffrn_reflns_av_sigmaI/netI 0.0552
_diffrn_reflns_limit_h_max 29
_diffrn_reflns_limit_h_min -31
_diffrn_reflns_limit_k_max 17
_diffrn_reflns_limit_k_min -15
_diffrn_reflns_limit_l_max 17
_diffrn_reflns_limit_l_min -16
_diffrn_reflns_number 13184
_diffrn_reflns_theta_full 27.00
_diffrn_reflns_theta_max 27.00
_diffrn_reflns_theta_min 1.66
_exptl_absorpt_coefficient_mu 3.335
_exptl_absorpt_correction_T_max 0.60
_exptl_absorpt_correction_T_min 0.40
_exptl_absorpt_correction_type multi-scan
_exptl_absorpt_process_details 'SADABS(Bruker, 2000)'
_exptl_crystal_colour purple
_exptl_crystal_density_diffrn 2.138
_exptl_crystal_density_method 'not measured'
_exptl_crystal_description block
_exptl_crystal_F_000 2872
_exptl_crystal_size_max 0.4
_exptl_crystal_size_mid 0.2
_exptl_crystal_size_min 0.15
_refine_diff_density_max 0.892
_refine_diff_density_min -0.981
_refine_diff_density_rms 0.170
_refine_ls_extinction_method none
_refine_ls_goodness_of_fit_ref 1.024
_refine_ls_hydrogen_treatment geom
_refine_ls_matrix_type full
_refine_ls_number_parameters 325
_refine_ls_number_reflns 4901
_refine_ls_number_restraints 0
_refine_ls_restrained_S_all 1.024
_refine_ls_R_factor_all 0.0423
_refine_ls_R_factor_gt 0.0314
_refine_ls_shift/su_max 0.001
_refine_ls_shift/su_mean 0.000
_refine_ls_structure_factor_coef Fsqd
_refine_ls_weighting_details 'calc w=1/[\s^2^(Fo^2^)+(0.0284P)^2^+0.0000P] where P=(Fo^2^+2Fc^2^)/3'
_refine_ls_weighting_scheme calc
_refine_ls_wR_factor_gt 0.0676
_refine_ls_wR_factor_ref 0.0732
_reflns_number_gt 4025
_reflns_number_total 4901
_reflns_threshold_expression >2sigma(I)
_cod_data_source_file b808180h.txt
_cod_data_source_block 251029bm
_cod_depositor_comments
;
The following automatic conversions were performed:
'_symmetry_cell_setting' value 'Monoclinic' changed to 'monoclinic'
according to '/home/saulius/struct/CIF-dictionaries/cif_core.dic'
dictionary named 'cif_core.dic' version 2.4.1 from 2010-06-29.

Automatic conversion script
Id: cif_fix_enum 1527 2010-12-29 10:47:43Z saulius 
;
_cod_original_cell_volume 4512(5)
_cod_original_sg_symbol_H-M 'C 2/c'
_cod_database_code 7004507

loop_
_symmetry_equiv_pos_as_xyz
'x, y, z'
'-x, y, -z+1/2'
'x+1/2, y+1/2, z'
'-x+1/2, y+1/2, -z+1/2'
'-x, -y, -z'
'x, -y, z-1/2'
'-x+1/2, -y+1/2, -z'
'x+1/2, -y+1/2, z-1/2'

loop_
_atom_site_label
_atom_site_type_symbol
_atom_site_fract_x
_atom_site_fract_y
_atom_site_fract_z
_atom_site_U_iso_or_equiv
_atom_site_adp_type
_atom_site_occupancy
_atom_site_symmetry_multiplicity
_atom_site_calc_flag
_atom_site_refinement_flags
_atom_site_disorder_assembly
_atom_site_disorder_group
Na1 Na 0.50653(7) 0.52104(15) 0.62401(14) 0.0428(5) Uani 1 1 d . . .
Nd1 Nd 0.105091(8) 0.556271(15) 0.893393(15) 0.01813(7) Uani 1 1 d . . .
Cu1 Cu 0.285661(18) 0.63002(4) 0.93014(4) 0.02207(12) Uani 1 1 d . . .
C1 C 0.31762(16) 0.7042(3) 0.7532(3) 0.0233(9) Uani 1 1 d . . .
C2 C 0.25758(15) 0.6925(3) 0.7431(3) 0.0210(9) Uani 1 1 d . . .
C3 C 0.21655(15) 0.7124(3) 0.6721(3) 0.0220(9) Uani 1 1 d . . .
H3 H 0.2199 0.7384 0.6097 0.026 Uiso 1 1 d R . .
C4 C 0.16939(15) 0.6849(3) 0.7166(3) 0.0198(8) Uani 1 1 d . . .
C5 C 0.11040(16) 0.6900(3) 0.6858(3) 0.0221(9) Uani 1 1 d . . .
N1 N 0.18089(12) 0.6500(2) 0.8082(2) 0.0205(7) Uani 1 1 d . . .
N2 N 0.23493(13) 0.6557(2) 0.8228(2) 0.0213(7) Uani 1 1 d . . .
O1 O 0.33905(10) 0.6762(2) 0.8358(2) 0.0269(7) Uani 1 1 d . . .
O2 O 0.34458(11) 0.7377(2) 0.6858(2) 0.0322(7) Uani 1 1 d . . .
O3 O 0.07695(11) 0.6591(2) 0.7465(2) 0.0257(6) Uani 1 1 d . . .
O4 O 0.09600(11) 0.7228(2) 0.6031(2) 0.0292(7) Uani 1 1 d . . .
C6 C 0.31593(16) 0.5950(3) 1.1254(3) 0.0229(9) Uani 1 1 d . . .
C7 C 0.25564(15) 0.5875(3) 1.1175(3) 0.0206(8) Uani 1 1 d . . .
C8 C 0.21512(16) 0.5638(3) 1.1798(3) 0.0214(9) Uani 1 1 d . . .
H8 H 0.2189 0.5465 1.2455 0.026 Uiso 1 1 d R . .
C9 C 0.16799(15) 0.5711(3) 1.1220(3) 0.0188(8) Uani 1 1 d . . .
C10 C 0.11036(16) 0.5540(3) 1.1457(3) 0.0201(8) Uani 1 1 d . . .
N3 N 0.17887(12) 0.5969(2) 1.0296(2) 0.0199(7) Uani 1 1 d . . .
N4 N 0.23303(12) 0.6073(2) 1.0280(2) 0.0211(7) Uani 1 1 d . . .
O5 O 0.33832(10) 0.6202(2) 1.0449(2) 0.0242(6) Uani 1 1 d . . .
O6 O 0.34128(11) 0.5764(2) 1.2029(2) 0.0338(8) Uani 1 1 d . . .
O7 O 0.07653(11) 0.5502(2) 1.0716(2) 0.0261(7) Uani 1 1 d . . .
O8 O 0.09755(11) 0.5441(2) 1.2328(2) 0.0255(6) Uani 1 1 d . . .
O9 O 0.29181(12) 0.4616(2) 0.8883(2) 0.0316(7) Uani 1 1 d . . .
H9A H 0.3124 0.4223 0.9354 0.038 Uiso 1 1 d R . .
H9B H 0.3129 0.4614 0.8310 0.038 Uiso 1 1 d R . .
O10 O 0.17774(12) 0.4234(2) 0.9102(2) 0.0311(7) Uani 1 1 d . . .
H10A H 0.2164 0.4344 0.9097 0.037 Uiso 1 1 d R . .
H10B H 0.1692 0.3675 0.8687 0.037 Uiso 1 1 d R . .
O11 O 0.06573(13) 0.3874(2) 0.9314(2) 0.0386(8) Uani 1 1 d . . .
H11A H 0.0279 0.3721 0.9184 0.046 Uiso 1 1 d R . .
H11B H 0.0706 0.3550 0.9936 0.046 Uiso 1 1 d R . .
O12 O 0.00636(11) 0.5676(2) 0.8753(2) 0.0293(7) Uani 1 1 d . . .
H12A H -0.0162 0.6128 0.8373 0.035 Uiso 1 1 d R . .
H12B H -0.0184 0.5189 0.8992 0.035 Uiso 1 1 d R . .
O13 O 0.08418(11) 0.7309(2) 0.9449(2) 0.0274(7) Uani 1 1 d . . .
H13A H 0.1129 0.7523 0.9883 0.033 Uiso 1 1 d R . .
H13B H 0.0834 0.7867 0.9029 0.033 Uiso 1 1 d R . .
O14 O 0.43310(12) 0.5013(2) 0.5025(2) 0.0411(8) Uani 1 1 d . . .
H14A H 0.4080 0.4520 0.5241 0.049 Uiso 1 1 d R . .
H14B H 0.4106 0.5588 0.5119 0.049 Uiso 1 1 d R . .
O15 O 0.43335(13) 0.5409(3) 0.7346(3) 0.0485(9) Uani 1 1 d . . .
H15A H 0.4057 0.4911 0.7241 0.058 Uiso 1 1 d R . .
H15B H 0.4096 0.5967 0.7428 0.058 Uiso 1 1 d R . .
O16 O 0.50182(12) 0.3399(2) 0.6486(2) 0.0388(8) Uani 1 1 d . A .
H16A H 0.5030 0.3115 0.5856 0.047 Uiso 1 1 d R . .
H16B H 0.5358 0.3126 0.6720 0.047 Uiso 1 1 d R . .
O17 O 0.5474(3) 0.7012(4) 0.6225(4) 0.0496(14) Uani 0.662(7) 1 d P A 1
H17A H 0.5862 0.6977 0.6347 0.060 Uiso 0.662(7) 1 d PR A 1
H17B H 0.5314 0.7402 0.6726 0.060 Uiso 0.662(7) 1 d PR A 1
O17' O 0.5111(5) 0.6962(9) 0.5995(9) 0.0496(14) Uani 0.338(7) 1 d P A 2
H17C H 0.5483 0.7129 0.5885 0.060 Uiso 0.338(7) 1 d PR A 2
H17D H 0.5044 0.7230 0.6617 0.060 Uiso 0.338(7) 1 d PR A 2
O18 O 0.14453(12) 0.8511(2) 0.4893(2) 0.0370(8) Uani 1 1 d . . .
H18A H 0.1319 0.7997 0.5316 0.044 Uiso 1 1 d R . .
H18B H 0.1486 0.8264 0.4243 0.044 Uiso 1 1 d R . .
O19 O 0.0000 0.3412(4) 0.7500 0.0581(15) Uani 1 2 d S . .
H19A H 0.0342 0.3095 0.7664 0.070 Uiso 0.50 1 d PR . .
H19B H -0.0049 0.4079 0.7731 0.070 Uiso 0.50 1 d PR . .

loop_
_atom_site_aniso_label
_atom_site_aniso_U_11
_atom_site_aniso_U_22
_atom_site_aniso_U_33
_atom_site_aniso_U_23
_atom_site_aniso_U_13
_atom_site_aniso_U_12
Na1 0.0362(11) 0.0534(12) 0.0388(12) 0.0020(10) 0.0004(9) 0.0017(9)
Nd1 0.01471(12) 0.02318(12) 0.01646(12) 0.00113(9) 0.00023(8) -0.00185(8)
Cu1 0.0146(2) 0.0322(3) 0.0194(3) 0.0039(2) 0.00075(19) -0.0020(2)
C1 0.021(2) 0.021(2) 0.028(2) -0.0045(18) 0.0041(17) -0.0003(17)
C2 0.023(2) 0.021(2) 0.019(2) -0.0004(17) 0.0051(16) 0.0000(16)
C3 0.022(2) 0.027(2) 0.017(2) 0.0041(17) 0.0035(16) -0.0016(17)
C4 0.020(2) 0.022(2) 0.018(2) 0.0010(16) -0.0014(16) -0.0027(16)
C5 0.019(2) 0.021(2) 0.027(2) 0.0000(17) -0.0004(17) 0.0005(16)
N1 0.0156(16) 0.0268(18) 0.0190(18) 0.0031(14) -0.0001(13) 0.0018(14)
N2 0.0180(17) 0.0260(18) 0.0202(18) 0.0026(15) 0.0042(13) -0.0012(14)
O1 0.0167(14) 0.0378(17) 0.0262(16) 0.0071(14) 0.0018(12) -0.0015(12)
O2 0.0258(16) 0.0430(19) 0.0287(17) 0.0010(14) 0.0093(13) -0.0092(14)
O3 0.0188(15) 0.0347(17) 0.0236(16) 0.0089(13) -0.0006(12) -0.0004(12)
O4 0.0251(16) 0.0397(18) 0.0222(16) 0.0084(14) -0.0053(12) -0.0018(13)
C6 0.017(2) 0.026(2) 0.026(2) -0.0009(18) 0.0011(17) -0.0011(17)
C7 0.018(2) 0.025(2) 0.019(2) 0.0017(17) -0.0024(16) -0.0017(16)
C8 0.021(2) 0.027(2) 0.016(2) 0.0024(17) -0.0010(16) -0.0011(17)
C9 0.016(2) 0.023(2) 0.017(2) -0.0013(16) 0.0009(15) -0.0005(16)
C10 0.020(2) 0.022(2) 0.018(2) 0.0037(17) 0.0016(16) -0.0022(16)
N3 0.0129(16) 0.0292(18) 0.0177(18) 0.0012(14) 0.0027(13) -0.0029(14)
N4 0.0126(16) 0.0313(19) 0.0196(18) -0.0001(15) 0.0007(13) -0.0014(14)
O5 0.0156(14) 0.0336(16) 0.0234(16) 0.0024(13) -0.0005(12) -0.0041(12)
O6 0.0211(16) 0.056(2) 0.0236(17) 0.0084(15) -0.0052(13) 0.0012(14)
O7 0.0189(15) 0.0389(17) 0.0204(16) 0.0027(13) -0.0023(12) -0.0078(12)
O8 0.0241(15) 0.0354(17) 0.0173(15) 0.0043(12) 0.0047(12) -0.0026(12)
O9 0.0309(17) 0.0334(17) 0.0301(18) -0.0011(14) -0.0028(13) 0.0052(13)
O10 0.0318(17) 0.0301(16) 0.0312(18) -0.0054(14) -0.0033(13) 0.0065(13)
O11 0.043(2) 0.0378(19) 0.0343(19) 0.0121(15) -0.0092(15) -0.0153(15)
O12 0.0142(14) 0.0396(18) 0.0339(18) 0.0131(14) -0.0013(12) -0.0031(12)
O13 0.0263(16) 0.0243(15) 0.0312(17) -0.0002(13) -0.0034(13) -0.0038(12)
O14 0.0271(17) 0.043(2) 0.053(2) 0.0056(17) 0.0054(15) -0.0029(15)
O15 0.0249(18) 0.060(2) 0.060(2) -0.0101(19) -0.0028(16) 0.0013(16)
O16 0.0328(18) 0.0419(19) 0.041(2) -0.0009(16) -0.0063(15) 0.0052(15)
O17 0.049(4) 0.052(3) 0.048(3) 0.009(2) 0.005(3) 0.010(3)
O17' 0.049(4) 0.052(3) 0.048(3) 0.009(2) 0.005(3) 0.010(3)
O18 0.053(2) 0.0337(18) 0.0241(17) 0.0008(14) 0.0030(15) -0.0110(15)
O19 0.047(3) 0.067(4) 0.060(4) 0.000 0.008(3) 0.000

loop_
_atom_type_symbol
_atom_type_description
_atom_type_scat_dispersion_real
_atom_type_scat_dispersion_imag
_atom_type_scat_source
C C 0.0033 0.0016 'International Tables Vol C Tables 4.2.6.8 and 6.1.1.4'
H H 0.0000 0.0000 'International Tables Vol C Tables 4.2.6.8 and 6.1.1.4'
N N 0.0061 0.0033 'International Tables Vol C Tables 4.2.6.8 and 6.1.1.4'
O O 0.0106 0.0060 'International Tables Vol C Tables 4.2.6.8 and 6.1.1.4'
Cu Cu 0.3201 1.2651 'International Tables Vol C Tables 4.2.6.8 and 6.1.1.4'
Nd Nd -0.1943 3.0179 'International Tables Vol C Tables 4.2.6.8 and 6.1.1.4'
Na Na 0.0362 0.0249 'International Tables Vol C Tables 4.2.6.8 and 6.1.1.4'

loop_
_geom_angle_atom_site_label_1
_geom_angle_atom_site_label_2
_geom_angle_atom_site_label_3
_geom_angle
_geom_angle_site_symmetry_1
_geom_angle_site_symmetry_3
_geom_angle_publ_flag
O14 Na1 O17' 89.3(3) 5_666 . ?
O14 Na1 O15 102.98(13) 5_666 2_656 ?
O17' Na1 O15 88.4(3) . 2_656 ?
O14 Na1 O15 171.07(13) 5_666 . ?
O17' Na1 O15 91.2(3) . . ?
O15 Na1 O15 85.95(13) 2_656 . ?
O14 Na1 O14 87.29(12) 5_666 . ?
O17' Na1 O14 92.8(3) . . ?
O15 Na1 O14 169.67(15) 2_656 . ?
O15 Na1 O14 83.78(12) . . ?
O14 Na1 O16 90.54(13) 5_666 . ?
O17' Na1 O16 179.8(3) . . ?
O15 Na1 O16 91.73(12) 2_656 . ?
O15 Na1 O16 89.02(13) . . ?
O14 Na1 O16 87.03(12) . . ?
O14 Na1 O17 81.85(16) 5_666 . ?
O17' Na1 O17 20.9(3) . . ?
O15 Na1 O17 71.40(16) 2_656 . ?
O15 Na1 O17 101.45(17) . . ?
O14 Na1 O17 111.75(17) . . ?
O16 Na1 O17 159.19(17) . . ?
O14 Na1 Na1 44.44(8) 5_666 5_666 ?
O17' Na1 Na1 91.5(3) . 5_666 ?
O15 Na1 Na1 147.41(13) 2_656 5_666 ?
O15 Na1 Na1 126.63(12) . 5_666 ?
O14 Na1 Na1 42.85(9) . 5_666 ?
O16 Na1 Na1 88.29(11) . 5_666 ?
O17 Na1 Na1 99.39(15) . 5_666 ?
O14 Na1 Na1 145.09(12) 5_666 2_656 ?
O17' Na1 Na1 98.4(3) . 2_656 ?
O15 Na1 Na1 43.82(9) 2_656 2_656 ?
O15 Na1 Na1 43.54(9) . 2_656 ?
O14 Na1 Na1 125.90(12) . 2_656 ?
O16 Na1 Na1 81.79(9) . 2_656 ?
O17 Na1 Na1 93.40(13) . 2_656 ?
Na1 Na1 Na1 165.79(10) 5_666 2_656 ?
O12 Nd1 O13 75.85(9) . . ?
O12 Nd1 O3 69.20(9) . . ?
O13 Nd1 O3 70.08(9) . . ?
O12 Nd1 O10 138.62(10) . . ?
O13 Nd1 O10 141.87(9) . . ?
O3 Nd1 O10 129.05(9) . . ?
O12 Nd1 O11 71.87(10) . . ?
O13 Nd1 O11 134.11(10) . . ?
O3 Nd1 O11 124.29(9) . . ?
O10 Nd1 O11 67.80(10) . . ?
O12 Nd1 N1 131.42(9) . . ?
O13 Nd1 N1 80.25(10) . . ?
O3 Nd1 N1 63.03(9) . . ?
O10 Nd1 N1 82.26(10) . . ?
O11 Nd1 N1 145.50(11) . . ?
O12 Nd1 O7 77.78(9) . . ?
O13 Nd1 O7 72.25(9) . . ?
O3 Nd1 O7 134.56(9) . . ?
O10 Nd1 O7 96.35(9) . . ?
O11 Nd1 O7 69.73(10) . . ?
N1 Nd1 O7 132.82(9) . . ?
O12 Nd1 O8 84.85(9) . 6_565 ?
O13 Nd1 O8 136.09(9) . 6_565 ?
O3 Nd1 O8 66.23(9) . 6_565 ?
O10 Nd1 O8 74.55(9) . 6_565 ?
O11 Nd1 O8 72.11(10) . 6_565 ?
N1 Nd1 O8 84.01(9) . 6_565 ?
O7 Nd1 O8 141.33(9) . 6_565 ?
O12 Nd1 N3 136.11(10) . . ?
O13 Nd1 N3 75.31(9) . . ?
O3 Nd1 N3 128.18(10) . . ?
O10 Nd1 N3 67.40(10) . . ?
O11 Nd1 N3 107.51(10) . . ?
N1 Nd1 N3 74.19(10) . . ?
O7 Nd1 N3 62.28(9) . . ?
O8 Nd1 N3 138.04(9) 6_565 . ?
N2 Cu1 N4 97.45(13) . . ?
N2 Cu1 O1 82.46(12) . . ?
N4 Cu1 O1 170.77(13) . . ?
N2 Cu1 O5 173.35(13) . . ?
N4 Cu1 O5 82.66(12) . . ?
O1 Cu1 O5 96.36(11) . . ?
N2 Cu1 O9 91.87(12) . . ?
N4 Cu1 O9 93.98(13) . . ?
O1 Cu1 O9 95.25(12) . . ?
O5 Cu1 O9 94.76(11) . . ?
O2 C1 O1 123.4(4) . . ?
O2 C1 C2 121.8(4) . . ?
O1 C1 C2 114.8(4) . . ?
N2 C2 C3 109.0(3) . . ?
N2 C2 C1 114.1(3) . . ?
C3 C2 C1 136.9(4) . . ?
C4 C3 C2 103.6(3) . . ?
C4 C3 H3 127.9 . . ?
C2 C3 H3 128.5 . . ?
N1 C4 C3 110.8(3) . . ?
N1 C4 C5 116.0(3) . . ?
C3 C4 C5 133.1(4) . . ?
O4 C5 O3 123.0(4) . . ?
O4 C5 C4 120.4(4) . . ?
O3 C5 C4 116.6(3) . . ?
N2 N1 C4 106.5(3) . . ?
N2 N1 Nd1 134.0(2) . . ?
C4 N1 Nd1 117.6(2) . . ?
N1 N2 C2 110.1(3) . . ?
N1 N2 Cu1 135.5(3) . . ?
C2 N2 Cu1 114.4(3) . . ?
C1 O1 Cu1 114.2(2) . . ?
C5 O3 Nd1 122.9(2) . . ?
O6 C6 O5 124.6(4) . . ?
O6 C6 C7 121.0(4) . . ?
O5 C6 C7 114.4(3) . . ?
N4 C7 C8 109.2(3) . . ?
N4 C7 C6 115.0(4) . . ?
C8 C7 C6 135.8(4) . . ?
C7 C8 C9 103.8(3) . . ?
C7 C8 H8 127.9 . . ?
C9 C8 H8 128.3 . . ?
N3 C9 C8 111.3(3) . . ?
N3 C9 C10 118.3(3) . . ?
C8 C9 C10 130.5(4) . . ?
O8 C10 O7 124.6(4) . . ?
O8 C10 C9 120.3(3) . . ?
O7 C10 C9 115.1(3) . . ?
N4 N3 C9 106.2(3) . . ?
N4 N3 Nd1 132.2(2) . . ?
C9 N3 Nd1 117.3(2) . . ?
N3 N4 C7 109.5(3) . . ?
N3 N4 Cu1 136.4(3) . . ?
C7 N4 Cu1 113.7(3) . . ?
C6 O5 Cu1 113.8(2) . . ?
C10 O7 Nd1 123.8(2) . . ?
C10 O8 Nd1 148.7(3) . 6_566 ?
Cu1 O9 H9A 113.9 . . ?
Cu1 O9 H9B 104.3 . . ?
H9A O9 H9B 105.1 . . ?
Nd1 O10 H10A 125.8 . . ?
Nd1 O10 H10B 111.3 . . ?
H10A O10 H10B 107.9 . . ?
Nd1 O11 H11A 121.9 . . ?
Nd1 O11 H11B 123.8 . . ?
H11A O11 H11B 98.7 . . ?
Nd1 O12 H12A 130.2 . . ?
Nd1 O12 H12B 124.5 . . ?
H12A O12 H12B 104.8 . . ?
Nd1 O13 H13A 107.7 . . ?
Nd1 O13 H13B 124.6 . . ?
H13A O13 H13B 97.9 . . ?
Na1 O14 Na1 92.71(12) 5_666 . ?
Na1 O14 H14A 124.9 5_666 . ?
Na1 O14 H14A 109.4 . . ?
Na1 O14 H14B 125.9 5_666 . ?
Na1 O14 H14B 103.6 . . ?
H14A O14 H14B 97.7 . . ?
Na1 O15 Na1 92.64(13) 2_656 . ?
Na1 O15 H15A 116.8 2_656 . ?
Na1 O15 H15A 111.7 . . ?
Na1 O15 H15B 110.4 2_656 . ?
Na1 O15 H15B 129.2 . . ?
H15A O15 H15B 97.6 . . ?
Na1 O16 H16A 105.7 . . ?
Na1 O16 H16B 112.4 . . ?
H16A O16 H16B 95.3 . . ?
Na1 O17 H17A 109.3 . . ?
Na1 O17 H17B 109.2 . . ?
H17A O17 H17B 109.5 . . ?
Na1 O17 H17C 109.5 . . ?
H17A O17 H17C 95.8 . . ?
H17B O17 H17C 122.4 . . ?
Na1 O17 H17D 83.1 . . ?
H17A O17 H17D 142.3 . . ?
H17C O17 H17D 113.9 . . ?
Na1 O17' H17B 112.0 . . ?
Na1 O17' H17C 107.7 . . ?
H17B O17' H17C 70.4 . . ?
Na1 O17' H17D 103.7 . . ?
H17C O17' H17D 104.8 . . ?
H18A O18 H18B 111.2 . . ?
H19A O19 H19B 117.3 . . ?

loop_
_geom_bond_atom_site_label_1
_geom_bond_atom_site_label_2
_geom_bond_distance
_geom_bond_site_symmetry_2
_geom_bond_publ_flag
Na1 O14 2.346(4) 5_666 ?
Na1 O17' 2.379(11) . ?
Na1 O15 2.400(4) 2_656 ?
Na1 O15 2.413(4) . ?
Na1 O14 2.416(3) . ?
Na1 O16 2.460(4) . ?
Na1 O17 2.620(6) . ?
Na1 Na1 3.446(4) 5_666 ?
Na1 Na1 3.481(4) 2_656 ?
Nd1 O12 2.430(3) . ?
Nd1 O13 2.509(3) . ?
Nd1 O3 2.514(3) . ?
Nd1 O10 2.526(3) . ?
Nd1 O11 2.527(3) . ?
Nd1 N1 2.567(3) . ?
Nd1 O7 2.570(3) . ?
Nd1 O8 2.581(3) 6_565 ?
Nd1 N3 2.602(3) . ?
Cu1 N2 1.918(3) . ?
Cu1 N4 1.924(3) . ?
Cu1 O1 1.979(3) . ?
Cu1 O5 1.997(3) . ?
Cu1 O9 2.339(3) . ?
C1 O2 1.242(5) . ?
C1 O1 1.284(5) . ?
C1 C2 1.482(5) . ?
C2 N2 1.340(5) . ?
C2 C3 1.396(5) . ?
C3 C4 1.381(5) . ?
C3 H3 0.9300 . ?
C4 N1 1.358(5) . ?
C4 C5 1.493(5) . ?
C5 O4 1.253(5) . ?
C5 O3 1.263(5) . ?
N1 N2 1.335(4) . ?
C6 O6 1.234(5) . ?
C6 O5 1.297(5) . ?
C6 C7 1.483(5) . ?
C7 N4 1.352(5) . ?
C7 C8 1.375(5) . ?
C8 C9 1.377(5) . ?
C8 H8 0.9300 . ?
C9 N3 1.351(5) . ?
C9 C10 1.482(5) . ?
C10 O8 1.254(5) . ?
C10 O7 1.285(4) . ?
N3 N4 1.338(4) . ?
O8 Nd1 2.581(3) 6_566 ?
O9 H9A 0.9600 . ?
O9 H9B 0.9599 . ?
O10 H10A 0.9598 . ?
O10 H10B 0.9600 . ?
O11 H11A 0.9600 . ?
O11 H11B 0.9598 . ?
O12 H12A 0.9601 . ?
O12 H12B 0.9601 . ?
O13 H13A 0.9476 . ?
O13 H13B 0.9444 . ?
O14 Na1 2.346(4) 5_666 ?
O14 H14A 0.9598 . ?
O14 H14B 0.9600 . ?
O15 Na1 2.400(4) 2_656 ?
O15 H15A 0.9598 . ?
O15 H15B 0.9599 . ?
O16 H16A 0.9451 . ?
O16 H16B 0.9527 . ?
O17 H17A 0.9601 . ?
O17 H17B 0.9600 . ?
O17 H17C 0.4921 . ?
O17 H17D 1.2399 . ?
O17' H17B 1.2477 . ?
O17' H17C 0.9569 . ?
O17' H17D 0.9457 . ?
O18 H18A 0.9600 . ?
O18 H18B 0.9599 . ?
O19 H19A 0.9602 . ?
O19 H19B 0.9601 . ?

loop_
_geom_hbond_atom_site_label_D
_geom_hbond_atom_site_label_H
_geom_hbond_atom_site_label_A
_geom_hbond_distance_DH
_geom_hbond_distance_HA
_geom_hbond_distance_DA
_geom_hbond_angle_DHA
_geom_hbond_site_symmetry_A
O9 H9A O18 0.96 1.73 2.689(4) 173.4 4_546
O9 H9B O6 0.96 1.98 2.907(4) 161.6 6_565
O10 H10A O9 0.96 1.92 2.874(4) 171.4 .
O10 H10B O2 0.96 1.92 2.862(4) 166.1 4_546
O11 H11A O19 0.96 2.42 2.971(3) 116.5 .
O11 H11B O4 0.96 1.91 2.851(4) 165.8 6_566
O12 H12A O3 0.96 1.94 2.861(4) 158.9 2_556
O12 H12B O7 0.96 1.76 2.700(4) 165.2 5_567
O13 H13A O5 0.95 2.15 2.758(4) 121.0 7_567
O13 H13B O16 0.94 2.29 2.830(4) 115.4 4_556
O14 H14A O5 0.96 2.00 2.920(4) 160.6 6_565
O14 H14B O18 0.96 1.82 2.755(4) 165.2 7_566
O15 H15A O6 0.96 1.83 2.774(4) 165.4 6_565
O15 H15B O1 0.96 2.44 3.294(4) 148.4 .
O16 H16B O4 0.95 2.16 2.885(4) 132.4 3_545
O17 H17A O1 0.96 1.88 2.840(7) 173.5 2_656
O17 H17B O19 0.96 1.91 2.849(7) 166.8 3
O18 H18A O4 0.96 1.70 2.640(4) 167.0 .
O18 H18B O2 0.96 1.75 2.702(4) 170.8 7_566
O19 H19B O12 0.96 2.57 3.491(6) 161.2 .
